data_7240516
loop_
_publ_author_name
'Chang, Meng-Yang'
'Lai, Kai-Xiang'
'Chang, Yu-Lun'

_publ_section_title
;
 In(OTf)3-catalyzed intramolecular hydroarylation of \a-phenylallyl
 \b-ketosulfones -- synthesis of sulfonyl 1-benzosuberones and
 1-tetralones
;
_journal_issue 31
_journal_name_full 'RSC Advances'
_journal_page_first 18231
_journal_page_last 18244
_journal_paper_doi 10.1039/D0RA01962C
_journal_volume 10
_journal_year 2020
_chemical_formula_sum 'C36 H34 O4 S'
_chemical_formula_weight 562.69
_space_group_crystal_system monoclinic
_space_group_IT_number 14
_space_group_name_Hall '-P 2ybc'
_space_group_name_H-M_alt 'P 1 21/c 1'
_atom_sites_solution_hydrogens geom
_audit_creation_method SHELXL-2014/6
_audit_update_record
;
2019-05-13 deposited with the CCDC.	2020-05-06 downloaded from the CCDC.
;
_cell_angle_alpha 90
_cell_angle_beta 98.529(16)
_cell_angle_gamma 90
_cell_formula_units_Z 4
_cell_length_a 15.699(4)
_cell_length_b 7.434(2)
_cell_length_c 24.908(8)
_cell_measurement_reflns_used 4475
_cell_measurement_temperature 296(2)
_cell_measurement_theta_max 21.2627
_cell_measurement_theta_min 2.8541
_cell_volume 2874.8(14)
_computing_cell_refinement 'SAINT V8.34A (Bruker AXS Inc., 2013)'
_computing_data_collection 'APEX2 (Bruker AXS, 2010)'
_computing_data_reduction 'SAINT V8.34A (Bruker AXS Inc., 2013)'
_computing_molecular_graphics 'SHELXTL (Sheldrick, 2008)'
_computing_publication_material SHELXTL
_computing_structure_refinement 'SHELXL-2014/6 (Sheldrick, 2014)'
_diffrn_ambient_temperature 296(2)
_diffrn_detector_area_resol_mean 8.3333
_diffrn_measured_fraction_theta_full 1.000
_diffrn_measured_fraction_theta_max 0.989
_diffrn_measurement_device_type 'Bruker APEX-II CCD'
_diffrn_measurement_method '\f and \w scans'
_diffrn_radiation_type MoK\a
_diffrn_radiation_wavelength 0.71073
_diffrn_reflns_av_R_equivalents 0.0753
_diffrn_reflns_av_unetI/netI 0.0862
_diffrn_reflns_Laue_measured_fraction_full 1.000
_diffrn_reflns_Laue_measured_fraction_max 0.989
_diffrn_reflns_limit_h_max 18
_diffrn_reflns_limit_h_min -18
_diffrn_reflns_limit_k_max 8
_diffrn_reflns_limit_k_min 0
_diffrn_reflns_limit_l_max 29
_diffrn_reflns_limit_l_min 0
_diffrn_reflns_number 5423
_diffrn_reflns_point_group_measured_fraction_full 1.000
_diffrn_reflns_point_group_measured_fraction_max 0.989
_diffrn_reflns_theta_full 25.000
_diffrn_reflns_theta_max 25.146
_diffrn_reflns_theta_min 1.312
_exptl_absorpt_coefficient_mu 0.153
_exptl_absorpt_correction_T_max 0.9484
_exptl_absorpt_correction_T_min 0.5049
_exptl_absorpt_correction_type multi-scan
_exptl_absorpt_process_details 'SADABS V2014/4 (Bruker AXS Inc.)'
_exptl_crystal_colour Colorless
_exptl_crystal_density_diffrn 1.300
_exptl_crystal_density_meas ?
_exptl_crystal_density_method 'not measured'
_exptl_crystal_description Tabullar
_exptl_crystal_F_000 1192
_exptl_crystal_size_max 0.18
_exptl_crystal_size_mid 0.15
_exptl_crystal_size_min 0.06
_refine_diff_density_max 0.339
_refine_diff_density_min -0.291
_refine_diff_density_rms 0.060
_refine_ls_extinction_method none
_refine_ls_goodness_of_fit_ref 1.047
_refine_ls_hydrogen_treatment constr
_refine_ls_matrix_type full
_refine_ls_number_parameters 374
_refine_ls_number_reflns 5423
_refine_ls_number_restraints 0
_refine_ls_restrained_S_all 1.047
_refine_ls_R_factor_all 0.1166
_refine_ls_R_factor_gt 0.0641
_refine_ls_shift/su_max 0.006
_refine_ls_shift/su_mean 0.000
_refine_ls_structure_factor_coef Fsqd
_refine_ls_weighting_details 'w=1/[\s^2^(Fo^2^)+(0.0991P)^2^+0.4045P] where P=(Fo^2^+2Fc^2^)/3'
_refine_ls_weighting_scheme calc
_refine_ls_wR_factor_gt 0.1662
_refine_ls_wR_factor_ref 0.1989
_reflns_Friedel_coverage 0.000
_reflns_number_gt 3333
_reflns_number_total 5423
_reflns_threshold_expression 'I > 2\s(I)'
_cod_data_source_file d0ra01962c2.cif
_cod_data_source_block twin5
_cod_depositor_comments
;
The following automatic conversions were performed:

data item '_exptl_crystal_density_meas' value 'not measured' was
changed to '?' -- the value is perceived as not measured.

Automatic conversion script
Id: cif_fix_values 7556 2019-12-06 15:28:31Z antanas 

 Adding full bibliography for 7240513--7240516.cif.
;
_cod_original_cell_volume 2874.6(14)
_cod_original_sg_symbol_H-M 'P 21/c'
_cod_database_code 7240516
_shelx_space_group_comment
;
The symmetry employed for this shelxl refinement is uniquely defined
by the following loop, which should always be used as a source of
symmetry information in preference to the above space-group names.
They are only intended as comments.
;
_shelxl_version_number 2014/6

loop_
_space_group_symop_operation_xyz
'x, y, z'
'-x, y+1/2, -z+1/2'
'-x, -y, -z'
'x, -y-1/2, z-1/2'

loop_
_atom_site_label
_atom_site_type_symbol
_atom_site_fract_x
_atom_site_fract_y
_atom_site_fract_z
_atom_site_U_iso_or_equiv
_atom_site_adp_type
_atom_site_occupancy
_atom_site_site_symmetry_order
_atom_site_calc_flag
_atom_site_refinement_flags_posn
_atom_site_refinement_flags_adp
_atom_site_refinement_flags_occupancy
_atom_site_disorder_assembly
_atom_site_disorder_group
C1 C 0.8782(2) 1.0006(5) 0.73774(16) 0.0495(10) Uani 1 1 d . . . . .
C2 C 0.9561(2) 0.9152(6) 0.75589(19) 0.0604(12) Uani 1 1 d . . . . .
H2 H 0.9811 0.8404 0.7326 0.072 Uiso 1 1 calc R U . . .
C3 C 0.9961(2) 0.9415(6) 0.80820(19) 0.0640(12) Uani 1 1 d . . . . .
H3 H 1.0491 0.8873 0.8196 0.077 Uiso 1 1 calc R U . . .
C4 C 0.9586(2) 1.0485(6) 0.84460(19) 0.0630(12) Uani 1 1 d . . . . .
C5 C 0.8817(3) 1.1324(6) 0.82535(19) 0.0664(12) Uani 1 1 d . . . . .
H5 H 0.8561 1.2056 0.8487 0.080 Uiso 1 1 calc R U . . .
C6 C 0.8417(2) 1.1113(6) 0.77286(18) 0.0596(11) Uani 1 1 d . . . . .
H6 H 0.7904 1.1710 0.7609 0.072 Uiso 1 1 calc R U . . .
C7 C 0.9991(3) 1.0714(8) 0.90224(19) 0.0888(17) Uani 1 1 d . . . . .
H7A H 1.0344 0.9686 0.9134 0.133 Uiso 1 1 calc R U . . .
H7B H 0.9550 1.0823 0.9249 0.133 Uiso 1 1 calc R U . . .
H7C H 1.0341 1.1779 0.9055 0.133 Uiso 1 1 calc R U . . .
C8 C 0.72573(19) 0.8479(5) 0.68009(15) 0.0433(9) Uani 1 1 d . . . . .
H8 H 0.6994 0.9162 0.7070 0.052 Uiso 1 1 calc R U . . .
C9 C 0.6631(2) 0.8619(5) 0.62685(16) 0.0519(10) Uani 1 1 d . . . . .
H9A H 0.6071 0.8210 0.6338 0.062 Uiso 1 1 calc R U . . .
H9B H 0.6573 0.9881 0.6171 0.062 Uiso 1 1 calc R U . . .
C10 C 0.6851(3) 0.7594(5) 0.57776(16) 0.0558(10) Uani 1 1 d . . . . .
H10A H 0.7332 0.8188 0.5649 0.067 Uiso 1 1 calc R U . . .
H10B H 0.6362 0.7663 0.5490 0.067 Uiso 1 1 calc R U . . .
C11 C 0.7082(2) 0.5605(5) 0.58828(14) 0.0444(9) Uani 1 1 d . . . . .
H11 H 0.7684 0.5589 0.6058 0.053 Uiso 1 1 calc R U . . .
C12 C 0.65611(18) 0.4756(5) 0.62878(14) 0.0395(8) Uani 1 1 d . . . . .
C13 C 0.67440(18) 0.5192(5) 0.68385(14) 0.0389(8) Uani 1 1 d . . . . .
C14 C 0.74396(19) 0.6572(5) 0.70465(14) 0.0411(9) Uani 1 1 d . . . . .
H14 H 0.7977 0.6155 0.6932 0.049 Uiso 1 1 calc R U . . .
C15 C 0.76018(19) 0.6695(5) 0.76642(14) 0.0439(9) Uani 1 1 d . . . . .
C16 C 0.8340(2) 0.6078(5) 0.79565(15) 0.0491(10) Uani 1 1 d . . . . .
H16 H 0.8740 0.5498 0.7776 0.059 Uiso 1 1 calc R U . . .
C17 C 0.8527(2) 0.6286(5) 0.85314(15) 0.0475(9) Uani 1 1 d . . . . .
C18 C 0.9312(2) 0.5760(6) 0.88301(17) 0.0612(12) Uani 1 1 d . . . . .
H18 H 0.9723 0.5199 0.8655 0.073 Uiso 1 1 calc R U . . .
C19 C 0.9480(3) 0.6058(7) 0.93671(19) 0.0729(14) Uani 1 1 d . . . . .
H19 H 1.0010 0.5713 0.9558 0.087 Uiso 1 1 calc R U . . .
C20 C 0.8870(3) 0.6879(7) 0.96442(18) 0.0731(13) Uani 1 1 d . . . . .
H20 H 0.8994 0.7047 1.0018 0.088 Uiso 1 1 calc R U . . .
C21 C 0.8103(3) 0.7431(7) 0.93753(17) 0.0649(12) Uani 1 1 d . . . . .
H21 H 0.7707 0.7994 0.9562 0.078 Uiso 1 1 calc R U . . .
C22 C 0.7905(2) 0.7146(6) 0.88027(16) 0.0525(10) Uani 1 1 d . . . . .
C23 C 0.7129(2) 0.7733(6) 0.84960(17) 0.0584(11) Uani 1 1 d . . . . .
H23 H 0.6713 0.8277 0.8671 0.070 Uiso 1 1 calc R U . . .
C24 C 0.6977(2) 0.7521(6) 0.79519(16) 0.0525(10) Uani 1 1 d . . . . .
H24 H 0.6458 0.7918 0.7760 0.063 Uiso 1 1 calc R U . . .
C25 C 0.63138(19) 0.4237(5) 0.72036(15) 0.0448(9) Uani 1 1 d . . . . .
H25 H 0.6440 0.4494 0.7572 0.054 Uiso 1 1 calc R U . . .
C26 C 0.5713(2) 0.2935(5) 0.70346(15) 0.0432(9) Uani 1 1 d . . . . .
C27 C 0.54936(19) 0.2582(5) 0.64915(15) 0.0430(9) Uani 1 1 d . . . . .
C28 C 0.5925(2) 0.3479(5) 0.61213(15) 0.0448(9) Uani 1 1 d . . . . .
H28 H 0.5786 0.3220 0.5753 0.054 Uiso 1 1 calc R U . . .
C29 C 0.7059(2) 0.4559(5) 0.53578(15) 0.0487(9) Uani 1 1 d . . . . .
C30 C 0.6368(3) 0.4664(6) 0.49360(16) 0.0597(11) Uani 1 1 d . . . . .
H30 H 0.5897 0.5379 0.4979 0.072 Uiso 1 1 calc R U . . .
C31 C 0.6366(3) 0.3742(7) 0.44612(18) 0.0741(14) Uani 1 1 d . . . . .
H31 H 0.5893 0.3824 0.4189 0.089 Uiso 1 1 calc R U . . .
C32 C 0.7059(4) 0.2694(8) 0.4383(2) 0.0843(16) Uani 1 1 d . . . . .
H32 H 0.7069 0.2096 0.4056 0.101 Uiso 1 1 calc R U . . .
C33 C 0.7732(3) 0.2550(7) 0.4795(2) 0.0821(14) Uani 1 1 d . . . . .
H33 H 0.8197 0.1822 0.4749 0.099 Uiso 1 1 calc R U . . .
C34 C 0.7739(3) 0.3457(6) 0.52766(18) 0.0635(12) Uani 1 1 d . . . . .
H34 H 0.8206 0.3328 0.5551 0.076 Uiso 1 1 calc R U . . .
C35 C 0.4617(3) 0.0952(7) 0.57863(17) 0.0674(13) Uani 1 1 d . . . . .
H35A H 0.4409 0.2045 0.5608 0.101 Uiso 1 1 calc R U . . .
H35B H 0.4166 0.0069 0.5745 0.101 Uiso 1 1 calc R U . . .
H35C H 0.5097 0.0510 0.5627 0.101 Uiso 1 1 calc R U . . .
C36 C 0.5532(3) 0.2228(7) 0.79475(16) 0.0706(13) Uani 1 1 d . . . . .
H36A H 0.6133 0.1958 0.8048 0.106 Uiso 1 1 calc R U . . .
H36B H 0.5197 0.1456 0.8144 0.106 Uiso 1 1 calc R U . . .
H36C H 0.5429 0.3460 0.8033 0.106 Uiso 1 1 calc R U . . .
O1 O 0.79847(18) 1.1391(4) 0.64932(13) 0.0722(9) Uani 1 1 d . . . . .
O2 O 0.87637(16) 0.8528(4) 0.64352(12) 0.0693(9) Uani 1 1 d . . . . .
O3 O 0.48819(15) 0.1295(4) 0.63454(11) 0.0569(7) Uani 1 1 d . . . . .
O4 O 0.52929(15) 0.1945(4) 0.73820(10) 0.0589(8) Uani 1 1 d . . . . .
S1 S 0.82386(5) 0.96680(15) 0.67186(4) 0.0535(3) Uani 1 1 d . . . . .

loop_
_atom_site_aniso_label
_atom_site_aniso_U_11
_atom_site_aniso_U_22
_atom_site_aniso_U_33
_atom_site_aniso_U_23
_atom_site_aniso_U_13
_atom_site_aniso_U_12
C1 0.0410(16) 0.041(2) 0.069(3) 0.002(2) 0.0164(17) -0.0060(16)
C2 0.0460(18) 0.050(3) 0.086(3) 0.002(2) 0.014(2) -0.0059(18)
C3 0.0457(19) 0.058(3) 0.085(3) 0.010(3) 0.001(2) -0.005(2)
C4 0.054(2) 0.056(3) 0.076(3) 0.007(3) 0.001(2) -0.020(2)
C5 0.062(2) 0.059(3) 0.080(3) -0.016(3) 0.014(2) -0.008(2)
C6 0.0473(18) 0.055(3) 0.075(3) -0.013(2) 0.0044(19) -0.0017(19)
C7 0.091(3) 0.092(4) 0.079(4) 0.015(3) -0.003(3) -0.028(3)
C8 0.0384(15) 0.041(2) 0.051(2) -0.0051(19) 0.0094(14) 0.0016(16)
C9 0.0524(18) 0.039(2) 0.062(3) 0.001(2) 0.0013(17) 0.0021(18)
C10 0.073(2) 0.043(2) 0.049(2) 0.003(2) 0.0025(19) -0.005(2)
C11 0.0452(16) 0.045(2) 0.043(2) -0.0014(18) 0.0071(14) -0.0035(16)
C12 0.0367(14) 0.039(2) 0.043(2) 0.0012(18) 0.0056(13) 0.0035(15)
C13 0.0357(14) 0.036(2) 0.045(2) -0.0001(17) 0.0061(14) 0.0014(15)
C14 0.0348(14) 0.043(2) 0.047(2) -0.0020(18) 0.0095(14) -0.0008(15)
C15 0.0390(16) 0.044(2) 0.050(2) -0.0012(19) 0.0084(15) -0.0094(16)
C16 0.0483(18) 0.045(2) 0.055(3) 0.004(2) 0.0117(17) -0.0023(17)
C17 0.0533(18) 0.041(2) 0.049(2) 0.0001(19) 0.0113(17) -0.0076(17)
C18 0.064(2) 0.060(3) 0.057(3) 0.009(2) 0.0008(19) 0.002(2)
C19 0.082(3) 0.072(3) 0.061(3) 0.013(3) -0.005(2) -0.001(3)
C20 0.105(3) 0.066(3) 0.045(3) 0.000(3) 0.001(2) -0.003(3)
C21 0.080(3) 0.064(3) 0.053(3) -0.003(2) 0.018(2) -0.004(2)
C22 0.059(2) 0.047(2) 0.052(3) 0.002(2) 0.0097(18) -0.0080(19)
C23 0.0531(19) 0.064(3) 0.063(3) -0.015(2) 0.0250(18) -0.005(2)
C24 0.0427(17) 0.065(3) 0.051(3) -0.008(2) 0.0108(16) 0.0008(19)
C25 0.0411(16) 0.051(2) 0.042(2) -0.0062(19) 0.0041(14) 0.0013(16)
C26 0.0422(16) 0.044(2) 0.045(2) -0.0010(19) 0.0107(15) -0.0035(16)
C27 0.0388(15) 0.038(2) 0.052(2) -0.0010(19) 0.0053(15) 0.0001(16)
C28 0.0454(17) 0.046(2) 0.042(2) -0.0068(19) 0.0035(15) 0.0031(17)
C29 0.0573(19) 0.045(2) 0.046(2) 0.000(2) 0.0160(16) -0.0053(19)
C30 0.068(2) 0.061(3) 0.049(3) 0.000(2) 0.0056(19) -0.009(2)
C31 0.096(3) 0.078(4) 0.048(3) -0.004(3) 0.007(2) -0.024(3)
C32 0.119(4) 0.076(4) 0.063(3) -0.022(3) 0.034(3) -0.024(3)
C33 0.096(3) 0.066(3) 0.091(4) -0.017(3) 0.036(3) 0.003(3)
C34 0.070(2) 0.058(3) 0.065(3) -0.003(2) 0.018(2) 0.001(2)
C35 0.063(2) 0.066(3) 0.068(3) -0.007(3) -0.009(2) -0.018(2)
C36 0.078(3) 0.087(4) 0.049(3) 0.000(3) 0.018(2) -0.031(3)
O1 0.0782(17) 0.0506(19) 0.086(2) 0.0179(17) 0.0065(16) -0.0088(15)
O2 0.0577(14) 0.075(2) 0.082(2) -0.0176(18) 0.0328(14) -0.0077(15)
O3 0.0543(13) 0.0561(18) 0.0593(18) -0.0050(15) 0.0053(12) -0.0188(13)
O4 0.0616(14) 0.065(2) 0.0517(18) 0.0000(16) 0.0143(12) -0.0214(14)
S1 0.0470(5) 0.0496(6) 0.0654(7) -0.0002(6) 0.0134(4) -0.0062(5)

loop_
_atom_type_symbol
_atom_type_description
_atom_type_scat_dispersion_real
_atom_type_scat_dispersion_imag
_atom_type_scat_source
C C 0.0033 0.0016 'International Tables Vol C Tables 4.2.6.8 and 6.1.1.4'
H H 0.0000 0.0000 'International Tables Vol C Tables 4.2.6.8 and 6.1.1.4'
O O 0.0106 0.0060 'International Tables Vol C Tables 4.2.6.8 and 6.1.1.4'
S S 0.1246 0.1234 'International Tables Vol C Tables 4.2.6.8 and 6.1.1.4'

loop_
_geom_angle_atom_site_label_1
_geom_angle_atom_site_label_2
_geom_angle_atom_site_label_3
_geom_angle
_geom_angle_site_symmetry_1
_geom_angle_site_symmetry_3
_geom_angle_publ_flag
C6 C1 C2 119.4(4) . . ?
C6 C1 S1 119.2(3) . . ?
C2 C1 S1 121.4(3) . . ?
C3 C2 C1 119.9(4) . . ?
C3 C2 H2 120.0 . . ?
C1 C2 H2 120.0 . . ?
C2 C3 C4 121.2(4) . . ?
C2 C3 H3 119.4 . . ?
C4 C3 H3 119.4 . . ?
C5 C4 C3 117.5(4) . . ?
C5 C4 C7 120.6(5) . . ?
C3 C4 C7 121.9(4) . . ?
C6 C5 C4 122.1(4) . . ?
C6 C5 H5 118.9 . . ?
C4 C5 H5 118.9 . . ?
C5 C6 C1 119.7(4) . . ?
C5 C6 H6 120.1 . . ?
C1 C6 H6 120.1 . . ?
C4 C7 H7A 109.5 . . ?
C4 C7 H7B 109.5 . . ?
H7A C7 H7B 109.5 . . ?
C4 C7 H7C 109.5 . . ?
H7A C7 H7C 109.5 . . ?
H7B C7 H7C 109.5 . . ?
C9 C8 C14 117.4(3) . . ?
C9 C8 S1 108.4(3) . . ?
C14 C8 S1 112.3(2) . . ?
C9 C8 H8 106.0 . . ?
C14 C8 H8 106.0 . . ?
S1 C8 H8 106.0 . . ?
C10 C9 C8 117.9(3) . . ?
C10 C9 H9A 107.8 . . ?
C8 C9 H9A 107.8 . . ?
C10 C9 H9B 107.8 . . ?
C8 C9 H9B 107.8 . . ?
H9A C9 H9B 107.2 . . ?
C9 C10 C11 114.9(3) . . ?
C9 C10 H10A 108.6 . . ?
C11 C10 H10A 108.6 . . ?
C9 C10 H10B 108.6 . . ?
C11 C10 H10B 108.6 . . ?
H10A C10 H10B 107.5 . . ?
C29 C11 C12 114.2(3) . . ?
C29 C11 C10 111.8(3) . . ?
C12 C11 C10 112.0(3) . . ?
C29 C11 H11 106.0 . . ?
C12 C11 H11 106.0 . . ?
C10 C11 H11 106.0 . . ?
C28 C12 C13 118.9(3) . . ?
C28 C12 C11 121.0(3) . . ?
C13 C12 C11 120.0(3) . . ?
C12 C13 C25 118.0(3) . . ?
C12 C13 C14 121.3(3) . . ?
C25 C13 C14 120.5(3) . . ?
C15 C14 C13 112.7(3) . . ?
C15 C14 C8 109.6(3) . . ?
C13 C14 C8 113.4(3) . . ?
C15 C14 H14 106.9 . . ?
C13 C14 H14 106.9 . . ?
C8 C14 H14 106.9 . . ?
C16 C15 C24 118.0(3) . . ?
C16 C15 C14 121.6(3) . . ?
C24 C15 C14 120.4(3) . . ?
C15 C16 C17 122.3(4) . . ?
C15 C16 H16 118.8 . . ?
C17 C16 H16 118.8 . . ?
C18 C17 C22 119.2(4) . . ?
C18 C17 C16 122.5(4) . . ?
C22 C17 C16 118.2(3) . . ?
C19 C18 C17 120.8(4) . . ?
C19 C18 H18 119.6 . . ?
C17 C18 H18 119.6 . . ?
C18 C19 C20 121.0(4) . . ?
C18 C19 H19 119.5 . . ?
C20 C19 H19 119.5 . . ?
C21 C20 C19 120.8(4) . . ?
C21 C20 H20 119.6 . . ?
C19 C20 H20 119.6 . . ?
C20 C21 C22 119.7(4) . . ?
C20 C21 H21 120.1 . . ?
C22 C21 H21 120.1 . . ?
C23 C22 C17 118.8(4) . . ?
C23 C22 C21 122.6(4) . . ?
C17 C22 C21 118.6(4) . . ?
C24 C23 C22 121.2(4) . . ?
C24 C23 H23 119.4 . . ?
C22 C23 H23 119.4 . . ?
C23 C24 C15 121.3(3) . . ?
C23 C24 H24 119.4 . . ?
C15 C24 H24 119.4 . . ?
C26 C25 C13 122.2(3) . . ?
C26 C25 H25 118.9 . . ?
C13 C25 H25 118.9 . . ?
C27 C26 C25 119.9(3) . . ?
C27 C26 O4 116.4(3) . . ?
C25 C26 O4 123.8(3) . . ?
O3 C27 C26 117.4(3) . . ?
O3 C27 C28 123.4(3) . . ?
C26 C27 C28 119.1(3) . . ?
C27 C28 C12 121.7(3) . . ?
C27 C28 H28 119.1 . . ?
C12 C28 H28 119.1 . . ?
C34 C29 C30 116.9(4) . . ?
C34 C29 C11 120.6(3) . . ?
C30 C29 C11 122.4(4) . . ?
C31 C30 C29 121.7(4) . . ?
C31 C30 H30 119.2 . . ?
C29 C30 H30 119.2 . . ?
C30 C31 C32 120.4(4) . . ?
C30 C31 H31 119.8 . . ?
C32 C31 H31 119.8 . . ?
C33 C32 C31 118.6(5) . . ?
C33 C32 H32 120.7 . . ?
C31 C32 H32 120.7 . . ?
C32 C33 C34 121.6(5) . . ?
C32 C33 H33 119.2 . . ?
C34 C33 H33 119.2 . . ?
C33 C34 C29 120.7(4) . . ?
C33 C34 H34 119.6 . . ?
C29 C34 H34 119.6 . . ?
O3 C35 H35A 109.5 . . ?
O3 C35 H35B 109.5 . . ?
H35A C35 H35B 109.5 . . ?
O3 C35 H35C 109.5 . . ?
H35A C35 H35C 109.5 . . ?
H35B C35 H35C 109.5 . . ?
O4 C36 H36A 109.5 . . ?
O4 C36 H36B 109.5 . . ?
H36A C36 H36B 109.5 . . ?
O4 C36 H36C 109.5 . . ?
H36A C36 H36C 109.5 . . ?
H36B C36 H36C 109.5 . . ?
C27 O3 C35 118.7(3) . . ?
C26 O4 C36 117.6(3) . . ?
O1 S1 O2 118.8(2) . . ?
O1 S1 C1 107.92(19) . . ?
O2 S1 C1 108.01(18) . . ?
O1 S1 C8 106.79(17) . . ?
O2 S1 C8 109.06(17) . . ?
C1 S1 C8 105.54(17) . . ?

loop_
_geom_bond_atom_site_label_1
_geom_bond_atom_site_label_2
_geom_bond_distance
_geom_bond_site_symmetry_2
_geom_bond_publ_flag
C1 C6 1.385(5) . ?
C1 C2 1.393(5) . ?
C1 S1 1.752(4) . ?
C2 C3 1.374(6) . ?
C2 H2 0.9300 . ?
C3 C4 1.400(6) . ?
C3 H3 0.9300 . ?
C4 C5 1.380(6) . ?
C4 C7 1.491(6) . ?
C5 C6 1.373(6) . ?
C5 H5 0.9300 . ?
C6 H6 0.9300 . ?
C7 H7A 0.9600 . ?
C7 H7B 0.9600 . ?
C7 H7C 0.9600 . ?
C8 C9 1.533(5) . ?
C8 C14 1.553(5) . ?
C8 S1 1.814(3) . ?
C8 H8 0.9800 . ?
C9 C10 1.523(6) . ?
C9 H9A 0.9700 . ?
C9 H9B 0.9700 . ?
C10 C11 1.536(6) . ?
C10 H10A 0.9700 . ?
C10 H10B 0.9700 . ?
C11 C29 1.517(5) . ?
C11 C12 1.527(5) . ?
C11 H11 0.9800 . ?
C12 C28 1.396(5) . ?
C12 C13 1.397(5) . ?
C13 C25 1.403(5) . ?
C13 C14 1.532(5) . ?
C14 C15 1.525(5) . ?
C14 H14 0.9800 . ?
C15 C16 1.354(5) . ?
C15 C24 1.435(5) . ?
C16 C17 1.427(5) . ?
C16 H16 0.9300 . ?
C17 C18 1.398(5) . ?
C17 C22 1.419(5) . ?
C18 C19 1.343(6) . ?
C18 H18 0.9300 . ?
C19 C20 1.401(7) . ?
C19 H19 0.9300 . ?
C20 C21 1.352(6) . ?
C20 H20 0.9300 . ?
C21 C22 1.430(6) . ?
C21 H21 0.9300 . ?
C22 C23 1.408(5) . ?
C23 C24 1.350(5) . ?
C23 H23 0.9300 . ?
C24 H24 0.9300 . ?
C25 C26 1.373(5) . ?
C25 H25 0.9300 . ?
C26 C27 1.371(5) . ?
C26 O4 1.377(4) . ?
C27 O3 1.366(4) . ?
C27 C28 1.392(5) . ?
C28 H28 0.9300 . ?
C29 C34 1.384(5) . ?
C29 C30 1.396(5) . ?
C30 C31 1.366(6) . ?
C30 H30 0.9300 . ?
C31 C32 1.376(7) . ?
C31 H31 0.9300 . ?
C32 C33 1.363(7) . ?
C32 H32 0.9300 . ?
C33 C34 1.374(6) . ?
C33 H33 0.9300 . ?
C34 H34 0.9300 . ?
C35 O3 1.416(5) . ?
C35 H35A 0.9600 . ?
C35 H35B 0.9600 . ?
C35 H35C 0.9600 . ?
C36 O4 1.419(5) . ?
C36 H36A 0.9600 . ?
C36 H36B 0.9600 . ?
C36 H36C 0.9600 . ?
O1 S1 1.431(3) . ?
O2 S1 1.438(3) . ?
